data_4071309
loop_
_publ_author_name
'Nakabuchi, Takashi'
'Matano, Yoshihiro'
'Imahori, Hiroshi'

_publ_section_title
;
 Synthesis, Structures, and Coordinating Properties of
 Phosphole-Containing Hybrid Calixpyrroles
;
_journal_issue 13
_journal_name_full Organometallics
_journal_page_first 3142
_journal_paper_doi 10.1021/om800099h
_journal_volume 27
_journal_year 2008
_chemical_formula_moiety 'C37 H43 Au Cl N2 P S'
_chemical_formula_sum 'C37 H43 Au Cl N2 P S'
_chemical_formula_weight 811.18
_chemical_name_systematic
; 
 ? 
;
_space_group_IT_number 14
_symmetry_cell_setting monoclinic
_symmetry_Int_Tables_number 14
_symmetry_space_group_name_Hall '-P 2ybc'
_symmetry_space_group_name_H-M 'P 1 21/c 1'
_atom_sites_solution_hydrogens geom
_atom_sites_solution_primary direct
_atom_sites_solution_secondary difmap
_audit_creation_method SHELXL-97
_cell_angle_alpha 90.00
_cell_angle_beta 103.9360(10)
_cell_angle_gamma 90.00
_cell_formula_units_Z 4
_cell_length_a 12.0427(17)
_cell_length_b 14.638(2)
_cell_length_c 19.781(3)
_cell_measurement_reflns_used 8016
_cell_measurement_temperature 123(2)
_cell_measurement_theta_max 27.5
_cell_measurement_theta_min 3.1
_cell_volume 3384.4(8)
_computing_cell_refinement CrystalClear
_computing_data_collection CrystalClear
_computing_data_reduction CrystalStructure
_computing_publication_material 'CrystalStructure 3.7.0'
_computing_structure_refinement 'SHELXL-97 (Sheldrick, 1997)'
_computing_structure_solution SIR92
_diffrn_ambient_temperature 123(2)
_diffrn_detector_area_resol_mean 7.31
_diffrn_measured_fraction_theta_full 0.994
_diffrn_measured_fraction_theta_max 0.994
_diffrn_measurement_device_type 'Rigaku Saturn'
_diffrn_measurement_method \w
_diffrn_radiation_monochromator graphite
_diffrn_radiation_source 'fine-focus sealed tube'
_diffrn_radiation_type MoK\a
_diffrn_radiation_wavelength 0.71070
_diffrn_reflns_av_R_equivalents 0.0258
_diffrn_reflns_av_sigmaI/netI 0.0279
_diffrn_reflns_limit_h_max 15
_diffrn_reflns_limit_h_min -15
_diffrn_reflns_limit_k_max 18
_diffrn_reflns_limit_k_min -17
_diffrn_reflns_limit_l_max 24
_diffrn_reflns_limit_l_min -25
_diffrn_reflns_number 26556
_diffrn_reflns_theta_full 27.48
_diffrn_reflns_theta_max 27.48
_diffrn_reflns_theta_min 3.05
_exptl_absorpt_coefficient_mu 4.563
_exptl_absorpt_correction_T_max 0.4622
_exptl_absorpt_correction_T_min 0.2980
_exptl_absorpt_correction_type numerical
_exptl_absorpt_process_details
;
    Higashi, T. (1999). Program for Absorption Correction.
    Rigaku Corporation, Tokyo, Japan.
;
_exptl_crystal_colour yellow
_exptl_crystal_density_diffrn 1.592
_exptl_crystal_density_method 'not measured'
_exptl_crystal_description block
_exptl_crystal_F_000 1624
_exptl_crystal_size_max 0.35
_exptl_crystal_size_mid 0.25
_exptl_crystal_size_min 0.20
_refine_diff_density_max 3.336
_refine_diff_density_min -1.062
_refine_diff_density_rms 0.096
_refine_ls_extinction_method none
_refine_ls_goodness_of_fit_ref 1.033
_refine_ls_hydrogen_treatment refall
_refine_ls_matrix_type full
_refine_ls_number_parameters 389
_refine_ls_number_reflns 7709
_refine_ls_number_restraints 0
_refine_ls_restrained_S_all 1.033
_refine_ls_R_factor_all 0.0308
_refine_ls_R_factor_gt 0.0286
_refine_ls_shift/su_max 0.001
_refine_ls_shift/su_mean 0.000
_refine_ls_structure_factor_coef Fsqd
_refine_ls_weighting_details 'calc w=1/[\s^2^(Fo^2^)+(0.0020P)^2^+11.0000P] where P=(Fo^2^+2Fc^2^)/3'
_refine_ls_weighting_scheme calc
_refine_ls_wR_factor_gt 0.0528
_refine_ls_wR_factor_ref 0.0545
_reflns_number_gt 7381
_reflns_number_total 7709
_reflns_threshold_expression >2sigma(I)
_cod_data_source_file om800099h-file001.cif
_cod_data_source_block 11_in
_cod_database_code 4071309

loop_
_symmetry_equiv_pos_as_xyz
'x, y, z'
'-x, y+1/2, -z+1/2'
'-x, -y, -z'
'x, -y-1/2, z-1/2'

loop_
_atom_site_label
_atom_site_type_symbol
_atom_site_fract_x
_atom_site_fract_y
_atom_site_fract_z
_atom_site_U_iso_or_equiv
_atom_site_adp_type
_atom_site_occupancy
_atom_site_symmetry_multiplicity
_atom_site_calc_flag
_atom_site_refinement_flags
Au1 Au 0.518294(10) 0.234830(8) 0.273990(6) 0.01806(4) Uani 1 1 d .
Cl1 Cl 0.52552(8) 0.24763(6) 0.39031(4) 0.02890(18) Uani 1 1 d .
S3 S 0.83854(7) 0.25830(6) 0.38657(4) 0.02339(16) Uani 1 1 d .
P1 P 0.51602(6) 0.24003(5) 0.16054(4) 0.01429(14) Uani 1 1 d .
N1 N 0.7500(2) 0.07859(16) 0.24805(13) 0.0178(5) Uani 1 1 d .
H42 H 0.7356 0.1373 0.2510 0.022 Uiso 1 1 d .
N2 N 0.7135(2) 0.43538(17) 0.26367(13) 0.0188(5) Uani 1 1 d .
H43 H 0.6930 0.3812 0.2758 0.023 Uiso 1 1 d .
C1 C 0.6117(2) 0.1636(2) 0.12965(15) 0.0171(6) Uani 1 1 d .
C2 C 0.6900(2) 0.2172(2) 0.11124(15) 0.0175(6) Uani 1 1 d .
C3 C 0.7974(3) 0.2005(2) 0.0869(2) 0.0293(8) Uani 1 1 d .
H1 H 0.7796 0.1878 0.0363 0.035 Uiso 1 1 calc R
H2 H 0.8414 0.1485 0.1121 0.035 Uiso 1 1 calc R
C4 C 0.8640(3) 0.2907(2) 0.1042(2) 0.0365(9) Uani 1 1 d .
H3 H 0.9126 0.3019 0.0712 0.044 Uiso 1 1 calc R
H4 H 0.9133 0.2891 0.1521 0.044 Uiso 1 1 calc R
C5 C 0.7718(3) 0.3656(2) 0.0975(2) 0.0335(9) Uani 1 1 d .
H5 H 0.7994 0.4171 0.1295 0.040 Uiso 1 1 calc R
H6 H 0.7484 0.3890 0.0492 0.040 Uiso 1 1 calc R
C6 C 0.6752(3) 0.3163(2) 0.11729(15) 0.0181(6) Uani 1 1 d .
C7 C 0.5850(2) 0.3435(2) 0.14140(14) 0.0158(6) Uani 1 1 d .
C8 C 0.6087(3) 0.0594(2) 0.13108(16) 0.0182(6) Uani 1 1 d .
C9 C 0.4889(3) 0.0257(2) 0.13481(18) 0.0247(7) Uani 1 1 d .
H7 H 0.4867 -0.0412 0.1328 0.030 Uiso 1 1 calc R
H8 H 0.4313 0.0506 0.0955 0.030 Uiso 1 1 calc R
H9 H 0.4725 0.0462 0.1786 0.030 Uiso 1 1 calc R
C10 C 0.6346(3) 0.0210(2) 0.06389(17) 0.0261(7) Uani 1 1 d .
H10 H 0.6163 -0.0443 0.0601 0.031 Uiso 1 1 calc R
H11 H 0.7159 0.0297 0.0655 0.031 Uiso 1 1 calc R
H12 H 0.5882 0.0533 0.0234 0.031 Uiso 1 1 calc R
C11 C 0.6985(2) 0.0240(2) 0.19310(15) 0.0179(6) Uani 1 1 d .
C12 C 0.7428(3) -0.0618(2) 0.20802(17) 0.0239(7) Uani 1 1 d .
H13 H 0.7227 -0.1145 0.1797 0.029 Uiso 1 1 calc R
C13 C 0.8236(3) -0.0581(2) 0.27298(17) 0.0243(7) Uani 1 1 d .
H14 H 0.8678 -0.1079 0.2958 0.029 Uiso 1 1 calc R
C14 C 0.8272(3) 0.0300(2) 0.29738(16) 0.0192(6) Uani 1 1 d .
C15 C 0.8913(3) 0.0729(2) 0.36539(16) 0.0208(6) Uani 1 1 d .
C16 C 0.8207(3) 0.0596(2) 0.42025(17) 0.0292(7) Uani 1 1 d .
H15 H 0.8112 -0.0059 0.4277 0.035 Uiso 1 1 calc R
H16 H 0.7453 0.0880 0.4037 0.035 Uiso 1 1 calc R
H17 H 0.8607 0.0881 0.4642 0.035 Uiso 1 1 calc R
C17 C 1.0073(3) 0.0250(3) 0.3912(2) 0.0344(8) Uani 1 1 d .
H18 H 0.9950 -0.0407 0.3960 0.041 Uiso 1 1 calc R
H19 H 1.0468 0.0503 0.4364 0.041 Uiso 1 1 calc R
H20 H 1.0540 0.0347 0.3575 0.041 Uiso 1 1 calc R
C18 C 0.9120(2) 0.1738(2) 0.35480(15) 0.0192(6) Uani 1 1 d .
C19 C 0.9867(3) 0.2126(2) 0.32174(19) 0.0315(8) Uani 1 1 d .
H21 H 1.0355 0.1779 0.3003 0.038 Uiso 1 1 calc R
C20 C 0.9854(3) 0.3099(2) 0.32207(18) 0.0298(8) Uani 1 1 d .
H22 H 1.0328 0.3462 0.3008 0.036 Uiso 1 1 calc R
C21 C 0.9094(3) 0.3455(2) 0.35576(15) 0.0194(6) Uani 1 1 d .
C22 C 0.8829(3) 0.4454(2) 0.36621(16) 0.0206(6) Uani 1 1 d .
C23 C 0.8224(3) 0.4559(2) 0.42588(17) 0.0269(7) Uani 1 1 d .
H23 H 0.8687 0.4271 0.4681 0.032 Uiso 1 1 calc R
H24 H 0.7472 0.4263 0.4129 0.032 Uiso 1 1 calc R
H25 H 0.8127 0.5209 0.4347 0.032 Uiso 1 1 calc R
C24 C 0.9959(3) 0.4991(2) 0.3846(2) 0.0321(8) Uani 1 1 d .
H26 H 0.9799 0.5636 0.3916 0.038 Uiso 1 1 calc R
H27 H 1.0346 0.4936 0.3466 0.038 Uiso 1 1 calc R
H28 H 1.0452 0.4743 0.4275 0.038 Uiso 1 1 calc R
C25 C 0.8075(3) 0.4835(2) 0.30019(16) 0.0188(6) Uani 1 1 d .
C26 C 0.8085(3) 0.5640(2) 0.26545(17) 0.0258(7) Uani 1 1 d .
H29 H 0.8632 0.6115 0.2786 0.031 Uiso 1 1 calc R
C27 C 0.7137(3) 0.5650(2) 0.20607(16) 0.0240(7) Uani 1 1 d .
H30 H 0.6939 0.6129 0.1729 0.029 Uiso 1 1 calc R
C28 C 0.6565(3) 0.4834(2) 0.20590(16) 0.0195(6) Uani 1 1 d .
C29 C 0.5544(3) 0.4416(2) 0.15549(16) 0.0190(6) Uani 1 1 d .
C30 C 0.4481(3) 0.4468(2) 0.18549(17) 0.0250(7) Uani 1 1 d .
H31 H 0.4635 0.4150 0.2304 0.030 Uiso 1 1 calc R
H32 H 0.3833 0.4177 0.1531 0.030 Uiso 1 1 calc R
H33 H 0.4298 0.5109 0.1921 0.030 Uiso 1 1 calc R
C31 C 0.5284(3) 0.4941(2) 0.08638(17) 0.0284(7) Uani 1 1 d .
H34 H 0.4688 0.4619 0.0522 0.034 Uiso 1 1 calc R
H35 H 0.5979 0.4982 0.0691 0.034 Uiso 1 1 calc R
H36 H 0.5017 0.5557 0.0937 0.034 Uiso 1 1 calc R
C32 C 0.3758(2) 0.2366(2) 0.10026(16) 0.0190(6) Uani 1 1 d .
C33 C 0.3674(3) 0.2442(3) 0.02943(18) 0.0318(8) Uani 1 1 d .
H37 H 0.4348 0.2487 0.0126 0.038 Uiso 1 1 calc R
C34 C 0.2614(3) 0.2451(3) -0.0167(2) 0.0409(10) Uani 1 1 d .
H38 H 0.2559 0.2495 -0.0653 0.049 Uiso 1 1 calc R
C35 C 0.1626(3) 0.2397(3) 0.0076(2) 0.0377(9) Uani 1 1 d .
H39 H 0.0896 0.2407 -0.0242 0.045 Uiso 1 1 calc R
C36 C 0.1710(3) 0.2327(3) 0.0779(2) 0.0357(9) Uani 1 1 d .
H40 H 0.1035 0.2293 0.0947 0.043 Uiso 1 1 calc R
C37 C 0.2778(3) 0.2307(2) 0.12478(18) 0.0258(7) Uani 1 1 d .
H41 H 0.2833 0.2253 0.1733 0.031 Uiso 1 1 calc R

loop_
_atom_site_aniso_label
_atom_site_aniso_U_11
_atom_site_aniso_U_22
_atom_site_aniso_U_33
_atom_site_aniso_U_23
_atom_site_aniso_U_13
_atom_site_aniso_U_12
Au1 0.01951(6) 0.02323(6) 0.01307(6) 0.00005(4) 0.00713(4) -0.00036(4)
Cl1 0.0425(5) 0.0341(5) 0.0134(4) -0.0020(3) 0.0133(3) -0.0042(4)
S3 0.0178(3) 0.0251(4) 0.0294(4) -0.0003(3) 0.0099(3) 0.0003(3)
P1 0.0112(3) 0.0217(4) 0.0107(3) -0.0006(3) 0.0041(3) 0.0007(3)
N1 0.0188(12) 0.0139(12) 0.0186(13) -0.0006(10) 0.0006(10) 0.0026(9)
N2 0.0203(13) 0.0175(13) 0.0169(13) 0.0016(10) 0.0012(10) -0.0017(10)
C1 0.0158(13) 0.0213(15) 0.0133(14) -0.0008(11) 0.0021(11) 0.0015(11)
C2 0.0173(14) 0.0215(16) 0.0149(14) -0.0001(11) 0.0060(11) 0.0034(11)
C3 0.0264(17) 0.0251(17) 0.044(2) -0.0032(15) 0.0229(16) 0.0015(13)
C4 0.0268(18) 0.0289(19) 0.064(3) -0.0032(18) 0.0298(18) -0.0037(14)
C5 0.0331(19) 0.0224(17) 0.055(2) -0.0006(16) 0.0306(18) -0.0025(14)
C6 0.0198(14) 0.0192(15) 0.0170(15) 0.0012(11) 0.0079(12) 0.0008(11)
C7 0.0154(13) 0.0204(15) 0.0108(13) 0.0000(11) 0.0018(11) 0.0008(11)
C8 0.0182(14) 0.0167(14) 0.0195(15) -0.0030(12) 0.0040(12) -0.0015(11)
C9 0.0220(16) 0.0243(17) 0.0267(18) -0.0010(13) 0.0041(13) -0.0066(13)
C10 0.0332(18) 0.0260(17) 0.0186(16) -0.0043(13) 0.0054(14) -0.0011(14)
C11 0.0170(14) 0.0215(15) 0.0159(15) -0.0028(12) 0.0055(12) -0.0014(11)
C12 0.0287(17) 0.0217(16) 0.0204(16) -0.0047(13) 0.0045(13) 0.0038(13)
C13 0.0261(16) 0.0238(16) 0.0231(17) 0.0026(13) 0.0064(13) 0.0068(13)
C14 0.0170(14) 0.0246(16) 0.0163(15) 0.0034(12) 0.0048(12) 0.0036(12)
C15 0.0186(15) 0.0246(16) 0.0177(15) 0.0020(12) 0.0013(12) 0.0022(12)
C16 0.0369(19) 0.0323(19) 0.0190(17) 0.0007(14) 0.0078(15) -0.0054(15)
C17 0.0261(18) 0.033(2) 0.037(2) 0.0049(16) -0.0069(16) 0.0092(15)
C18 0.0153(14) 0.0256(16) 0.0145(15) -0.0012(12) -0.0009(11) 0.0021(11)
C19 0.0348(19) 0.0317(19) 0.035(2) -0.0049(15) 0.0218(16) 0.0011(15)
C20 0.0371(19) 0.0272(18) 0.0308(19) -0.0001(14) 0.0194(16) -0.0041(15)
C21 0.0168(14) 0.0241(16) 0.0152(15) -0.0006(12) 0.0000(12) -0.0027(11)
C22 0.0177(14) 0.0255(16) 0.0166(15) -0.0030(12) 0.0003(12) -0.0034(12)
C23 0.0324(18) 0.0305(18) 0.0170(16) -0.0042(13) 0.0043(14) 0.0014(14)
C24 0.0252(17) 0.0303(19) 0.036(2) -0.0096(16) -0.0016(15) -0.0075(14)
C25 0.0187(14) 0.0207(15) 0.0165(15) -0.0042(12) 0.0031(12) -0.0019(11)
C26 0.0306(18) 0.0260(17) 0.0232(17) -0.0010(13) 0.0114(14) -0.0072(14)
C27 0.0361(18) 0.0209(16) 0.0170(16) 0.0032(12) 0.0099(14) -0.0006(13)
C28 0.0224(15) 0.0225(16) 0.0142(15) 0.0015(12) 0.0056(12) 0.0049(12)
C29 0.0214(15) 0.0206(15) 0.0158(15) 0.0015(12) 0.0060(12) 0.0057(12)
C30 0.0224(16) 0.0297(18) 0.0236(17) -0.0042(14) 0.0067(13) 0.0098(13)
C31 0.038(2) 0.0265(18) 0.0188(17) 0.0028(13) 0.0031(15) 0.0078(14)
C32 0.0142(13) 0.0203(14) 0.0211(16) -0.0027(12) 0.0015(12) 0.0006(11)
C33 0.0221(16) 0.051(2) 0.0206(17) -0.0027(16) 0.0020(14) -0.0002(15)
C34 0.035(2) 0.058(3) 0.0223(19) -0.0022(17) -0.0087(16) 0.0028(18)
C35 0.0195(17) 0.044(2) 0.039(2) -0.0010(18) -0.0138(15) 0.0018(15)
C36 0.0178(16) 0.043(2) 0.045(2) 0.0001(18) 0.0053(16) -0.0035(15)
C37 0.0138(14) 0.0362(19) 0.0273(18) 0.0056(15) 0.0044(13) 0.0019(13)

loop_
_atom_type_symbol
_atom_type_description
_atom_type_scat_dispersion_real
_atom_type_scat_dispersion_imag
_atom_type_scat_source
C C 0.0033 0.0016 'International Tables Vol C Tables 4.2.6.8 and 6.1.1.4'
H H 0.0000 0.0000 'International Tables Vol C Tables 4.2.6.8 and 6.1.1.4'
Au Au -2.0133 8.8022 'International Tables Vol C Tables 4.2.6.8 and 6.1.1.4'
Cl Cl 0.1484 0.1585 'International Tables Vol C Tables 4.2.6.8 and 6.1.1.4'
N N 0.0061 0.0033 'International Tables Vol C Tables 4.2.6.8 and 6.1.1.4'
P P 0.1023 0.0942 'International Tables Vol C Tables 4.2.6.8 and 6.1.1.4'
S S 0.1246 0.1234 'International Tables Vol C Tables 4.2.6.8 and 6.1.1.4'

loop_
_geom_angle_atom_site_label_1
_geom_angle_atom_site_label_2
_geom_angle_atom_site_label_3
_geom_angle
P1 Au1 Cl1 173.20(3)
C18 S3 C21 93.50(15)
C7 P1 C1 94.85(14)
C7 P1 C32 106.63(14)
C1 P1 C32 109.08(14)
C7 P1 Au1 110.03(10)
C1 P1 Au1 117.46(10)
C32 P1 Au1 116.22(10)
C11 N1 C14 111.2(2)
C28 N2 C25 110.8(3)
C2 C1 C8 127.6(3)
C2 C1 P1 106.0(2)
C8 C1 P1 126.2(2)
C1 C2 C6 116.6(3)
C1 C2 C3 134.9(3)
C6 C2 C3 108.4(3)
C2 C3 C4 103.3(3)
C3 C4 C5 105.3(3)
C6 C5 C4 102.9(3)
C7 C6 C2 116.4(3)
C7 C6 C5 133.8(3)
C2 C6 C5 109.7(3)
C6 C7 C29 126.5(3)
C6 C7 P1 106.1(2)
C29 C7 P1 127.3(2)
C11 C8 C1 109.9(2)
C11 C8 C10 108.6(2)
C1 C8 C10 109.7(3)
C11 C8 C9 110.2(3)
C1 C8 C9 110.3(2)
C10 C8 C9 108.1(3)
C12 C11 N1 106.6(3)
C12 C11 C8 130.7(3)
N1 C11 C8 122.7(3)
C11 C12 C13 107.9(3)
C14 C13 C12 108.1(3)
C13 C14 N1 106.2(3)
C13 C14 C15 131.8(3)
N1 C14 C15 121.9(3)
C14 C15 C18 110.2(3)
C14 C15 C17 109.5(3)
C18 C15 C17 108.8(3)
C14 C15 C16 108.8(3)
C18 C15 C16 110.8(3)
C17 C15 C16 108.7(3)
C19 C18 C15 128.5(3)
C19 C18 S3 109.4(2)
C15 C18 S3 122.1(2)
C18 C19 C20 114.0(3)
C21 C20 C19 113.3(3)
C20 C21 C22 128.6(3)
C20 C21 S3 109.7(2)
C22 C21 S3 121.7(2)
C25 C22 C21 109.9(2)
C25 C22 C23 109.3(3)
C21 C22 C23 110.7(3)
C25 C22 C24 109.3(3)
C21 C22 C24 108.7(3)
C23 C22 C24 108.8(3)
C26 C25 N2 106.4(3)
C26 C25 C22 132.8(3)
N2 C25 C22 120.8(3)
C25 C26 C27 108.7(3)
C28 C27 C26 107.1(3)
N2 C28 C27 106.9(3)
N2 C28 C29 120.3(3)
C27 C28 C29 132.7(3)
C28 C29 C7 107.9(2)
C28 C29 C31 110.1(3)
C7 C29 C31 108.4(2)
C28 C29 C30 110.2(2)
C7 C29 C30 112.2(3)
C31 C29 C30 108.0(3)
C37 C32 C33 120.0(3)
C37 C32 P1 120.5(2)
C33 C32 P1 119.4(2)
C34 C33 C32 120.0(3)
C33 C34 C35 120.3(4)
C36 C35 C34 119.6(3)
C35 C36 C37 120.4(3)
C32 C37 C36 119.7(3)

loop_
_geom_bond_atom_site_label_1
_geom_bond_atom_site_label_2
_geom_bond_distance
Au1 P1 2.2391(8)
Au1 Cl1 2.2893(8)
S3 C18 1.725(3)
S3 C21 1.726(3)
P1 C7 1.811(3)
P1 C1 1.814(3)
P1 C32 1.818(3)
N1 C11 1.370(4)
N1 C14 1.374(4)
N2 C28 1.376(4)
N2 C25 1.380(4)
C1 C2 1.343(4)
C1 C8 1.526(4)
C2 C6 1.469(4)
C2 C3 1.506(4)
C3 C4 1.540(5)
C4 C5 1.544(5)
C5 C6 1.499(4)
C6 C7 1.347(4)
C7 C29 1.526(4)
C8 C11 1.518(4)
C8 C10 1.543(4)
C8 C9 1.544(4)
C11 C12 1.369(4)
C12 C13 1.414(5)
C13 C14 1.373(4)
C14 C15 1.517(4)
C15 C18 1.521(4)
C15 C17 1.536(4)
C15 C16 1.544(4)
C18 C19 1.357(4)
C19 C20 1.424(5)
C20 C21 1.359(4)
C21 C22 1.521(4)
C22 C25 1.507(4)
C22 C23 1.537(4)
C22 C24 1.537(4)
C25 C26 1.365(4)
C26 C27 1.427(5)
C27 C28 1.379(4)
C28 C29 1.513(4)
C29 C31 1.533(4)
C29 C30 1.536(4)
C32 C37 1.383(4)
C32 C33 1.385(5)
C33 C34 1.379(5)
C34 C35 1.388(6)
C35 C36 1.374(6)
C36 C37 1.393(5)
